data_2233836
loop_
_publ_author_name
'Aman, Farhana'
'Siddiqui, Waseeq Ahmad'
'Ashraf, Adnan'
'Tahir, M. Nawaz'

_publ_section_title
;
 4-Hydroxy-2-methyl-1,1-dioxo-2<i>H</i>-1\l^6^,2-
 benzothiazine-3-carboxylic acid hemihydrate
;
_journal_coeditor_code HB6618
_journal_issue 3
_journal_name_full 'Acta Crystallographica Section E'
_journal_page_first o621
_journal_page_last o622
_journal_paper_doi 10.1107/S1600536812004291
_journal_volume 68
_journal_year 2012
_chemical_formula_iupac 'C10 H9 N O5 S, 0.5H2 O'
_chemical_formula_moiety 'C10 H9 N O5 S, 0.5(H2 O)'
_chemical_formula_sum 'C10 H10 N O5.5 S'
_chemical_formula_weight 264.25
_chemical_name_systematic
;
4-Hydroxy-2-methyl-1,1-dioxo-2<i>H</i>-1\l^6^,2- benzothiazine-3-carboxylic
acid hemihydrate
;
_space_group_IT_number 2
_symmetry_cell_setting triclinic
_symmetry_space_group_name_Hall '-P 1'
_symmetry_space_group_name_H-M 'P -1'
_atom_sites_solution_hydrogens geom
_atom_sites_solution_primary direct
_atom_sites_solution_secondary difmap
_audit_creation_method SHELXL-97
_cell_angle_alpha 87.6050(10)
_cell_angle_beta 89.713(2)
_cell_angle_gamma 87.1740(10)
_cell_formula_units_Z 4
_cell_length_a 7.1837(2)
_cell_length_b 8.5847(3)
_cell_length_c 17.9814(4)
_cell_measurement_reflns_used 3468
_cell_measurement_temperature 296(2)
_cell_measurement_theta_max 26.00
_cell_measurement_theta_min 2.27
_cell_volume 1106.59(6)
_computing_cell_refinement 'SAINT (Bruker, 2009)'
_computing_data_collection 'APEX2 (Bruker, 2009)'
_computing_data_reduction 'SAINT (Bruker, 2009)'
_computing_molecular_graphics 'ORTEP-3 for Windows (Farrugia, 1997) and PLATON (Spek, 2009)'
_computing_publication_material 'WinGX (Farrugia, 1999) and PLATON (Spek, 2009)'
_computing_structure_refinement 'SHELXL97 (Sheldrick, 2008)'
_computing_structure_solution 'SHELXS97 (Sheldrick, 2008)'
_diffrn_ambient_temperature 296(2)
_diffrn_detector_area_resol_mean 8.00
_diffrn_measured_fraction_theta_full 0.992
_diffrn_measured_fraction_theta_max 0.992
_diffrn_measurement_device_type 'Bruker Kappa APEXII CCD'
_diffrn_measurement_method \w
_diffrn_radiation_monochromator graphite
_diffrn_radiation_source 'fine-focus sealed tube'
_diffrn_radiation_type MoK\a
_diffrn_radiation_wavelength 0.71073
_diffrn_reflns_av_R_equivalents 0.0280
_diffrn_reflns_av_sigmaI/netI 0.0304
_diffrn_reflns_limit_h_max 8
_diffrn_reflns_limit_h_min -7
_diffrn_reflns_limit_k_max 10
_diffrn_reflns_limit_k_min -9
_diffrn_reflns_limit_l_max 22
_diffrn_reflns_limit_l_min -22
_diffrn_reflns_number 15712
_diffrn_reflns_theta_full 26.00
_diffrn_reflns_theta_max 26.00
_diffrn_reflns_theta_min 2.27
_diffrn_standards_number 0
_exptl_absorpt_coefficient_mu 0.308
_exptl_absorpt_correction_T_max 0.938
_exptl_absorpt_correction_T_min 0.915
_exptl_absorpt_correction_type multi-scan
_exptl_absorpt_process_details '(SADABS; Bruker, 2005)'
_exptl_crystal_colour 'light green'
_exptl_crystal_density_diffrn 1.586
_exptl_crystal_density_method 'not measured'
_exptl_crystal_description prism
_exptl_crystal_F_000 548
_exptl_crystal_size_max 0.35
_exptl_crystal_size_mid 0.25
_exptl_crystal_size_min 0.22
_refine_diff_density_max 0.316
_refine_diff_density_min -0.318
_refine_ls_extinction_coef 0.0115(13)
_refine_ls_extinction_expression Fc^*^=kFc[1+0.001xFc^2^\l^3^/sin(2\q)]^-1/4^
_refine_ls_extinction_method 'SHELXL97 (Sheldrick, 2008)'
_refine_ls_goodness_of_fit_ref 1.033
_refine_ls_hydrogen_treatment mixed
_refine_ls_matrix_type full
_refine_ls_number_parameters 295
_refine_ls_number_reflns 4317
_refine_ls_number_restraints 0
_refine_ls_restrained_S_all 1.033
_refine_ls_R_factor_all 0.0500
_refine_ls_R_factor_gt 0.0377
_refine_ls_shift/su_max 0.000
_refine_ls_shift/su_mean 0.000
_refine_ls_structure_factor_coef Fsqd
_refine_ls_weighting_details 'calc w=1/[\s^2^(Fo^2^)+(0.0439P)^2^+0.3985P] where P=(Fo^2^+2Fc^2^)/3'
_refine_ls_weighting_scheme calc
_refine_ls_wR_factor_gt 0.0904
_refine_ls_wR_factor_ref 0.0968
_reflns_number_gt 3468
_reflns_number_total 4317
_reflns_threshold_expression I>2\s(I)
_cod_data_source_file hb6618.cif
_cod_data_source_block I
_cod_original_formula_sum 'C10 H10 N1 O5.5 S1'
_cod_database_code 2233836
_cod_database_fobs_code 2233836

loop_
_symmetry_equiv_pos_site_id
_symmetry_equiv_pos_as_xyz
1 x,y,z
2 -x,-y,-z

loop_
_atom_site_aniso_label
_atom_site_aniso_U_11
_atom_site_aniso_U_22
_atom_site_aniso_U_33
_atom_site_aniso_U_12
_atom_site_aniso_U_13
_atom_site_aniso_U_23
S1 0.0377(3) 0.0276(3) 0.0328(3) -0.0056(2) -0.0022(2) -0.0010(2)
O1 0.0701(10) 0.0310(8) 0.0377(8) -0.0098(7) -0.0214(7) 0.0008(6)
O2 0.0744(11) 0.0265(8) 0.0457(9) -0.0063(7) -0.0213(8) -0.0001(6)
O3 0.0589(10) 0.0283(8) 0.0412(8) -0.0037(7) -0.0138(7) 0.0047(6)
O4 0.0401(8) 0.0479(9) 0.0427(8) -0.0068(7) 0.0066(6) -0.0051(7)
O5 0.0575(9) 0.0267(8) 0.0456(8) -0.0047(7) -0.0087(7) 0.0023(6)
N1 0.0350(9) 0.0247(8) 0.0356(9) -0.0021(7) -0.0076(7) 0.0014(7)
C1 0.0440(12) 0.0310(12) 0.0374(11) -0.0070(9) -0.0078(9) 0.0029(9)
C2 0.0360(10) 0.0255(10) 0.0338(10) -0.0034(8) -0.0046(8) 0.0020(8)
C3 0.0327(10) 0.0270(10) 0.0357(10) -0.0028(8) -0.0009(8) 0.0014(8)
C4 0.0286(10) 0.0338(11) 0.0326(10) 0.0005(8) -0.0021(8) 0.0008(8)
C5 0.0402(11) 0.0423(12) 0.0357(11) -0.0018(9) -0.0028(9) 0.0048(9)
C6 0.0468(13) 0.0589(15) 0.0311(11) 0.0020(11) -0.0041(9) -0.0003(10)
C7 0.0489(13) 0.0524(14) 0.0380(12) 0.0010(11) -0.0087(10) -0.0138(10)
C8 0.0424(12) 0.0368(12) 0.0435(12) -0.0008(9) -0.0056(9) -0.0090(9)
C9 0.0308(10) 0.0341(11) 0.0334(10) 0.0008(8) -0.0030(8) -0.0026(8)
C10 0.0401(12) 0.0345(12) 0.0571(14) 0.0004(9) -0.0016(10) 0.0079(10)
S2 0.0490(3) 0.0330(3) 0.0308(3) -0.0030(2) 0.0016(2) 0.0025(2)
O6 0.0779(12) 0.0512(10) 0.0340(8) -0.0002(8) -0.0103(8) -0.0042(7)
O7 0.0713(11) 0.0566(10) 0.0354(8) 0.0034(9) -0.0033(7) 0.0105(8)
O8 0.0563(10) 0.0377(9) 0.0475(9) -0.0017(7) 0.0050(7) 0.0112(7)
O9 0.0454(9) 0.0476(9) 0.0509(9) -0.0086(7) 0.0081(7) 0.0020(7)
O10 0.0814(12) 0.0390(9) 0.0373(8) 0.0008(8) -0.0052(8) 0.0091(7)
N2 0.0467(10) 0.0312(9) 0.0297(9) 0.0020(8) 0.0000(7) 0.0009(7)
C11 0.0430(12) 0.0462(13) 0.0336(11) 0.0028(10) 0.0028(9) 0.0029(10)
C12 0.0382(11) 0.0363(12) 0.0304(10) 0.0015(9) 0.0023(8) 0.0038(9)
C13 0.0328(10) 0.0334(11) 0.0384(11) 0.0001(9) 0.0048(8) 0.0076(9)
C14 0.0304(10) 0.0345(11) 0.0439(11) -0.0009(9) 0.0043(8) -0.0032(9)
C15 0.0429(12) 0.0387(13) 0.0653(15) -0.0065(10) 0.0060(11) -0.0055(11)
C16 0.0538(15) 0.0506(15) 0.0735(18) -0.0075(12) -0.0037(12) -0.0250(14)
C17 0.0626(16) 0.0646(17) 0.0533(15) 0.0035(13) -0.0080(12) -0.0242(14)
C18 0.0618(15) 0.0530(15) 0.0384(12) 0.0022(12) -0.0019(10) -0.0082(11)
C19 0.0393(11) 0.0346(11) 0.0376(11) 0.0021(9) 0.0008(9) -0.0039(9)
C20 0.0598(15) 0.0465(14) 0.0504(14) 0.0160(12) 0.0057(11) 0.0017(11)
O11 0.0951(14) 0.0557(12) 0.0398(9) 0.0004(11) -0.0156(9) -0.0064(8)

loop_
_atom_site_type_symbol
_atom_site_label
_atom_site_fract_x
_atom_site_fract_y
_atom_site_fract_z
_atom_site_U_iso_or_equiv
_atom_site_thermal_displace_type
_atom_site_occupancy
_atom_site_disorder_group
S S1 0.73268(7) 0.47997(5) 0.36202(3) 0.0326(2) Uani 1.000 -16
O O1 1.0126(2) 0.78588(17) 0.48912(8) 0.0460(5) Uani 1.000 -16
O O2 0.9190(2) 0.99420(16) 0.41728(8) 0.0487(5) Uani 1.000 -16
O O3 0.7800(2) 0.95223(16) 0.28936(8) 0.0429(5) Uani 1.000 -16
O O4 0.56659(19) 0.53462(17) 0.39886(8) 0.0434(5) Uani 1.000 -16
O O5 0.7877(2) 0.31809(15) 0.36788(8) 0.0433(5) Uani 1.000 -16
N N1 0.9045(2) 0.57982(17) 0.39058(8) 0.0318(5) Uani 1.000 -16
C C1 0.9390(3) 0.8508(2) 0.42875(11) 0.0374(7) Uani 1.000 -16
C C2 0.8833(3) 0.7439(2) 0.37332(10) 0.0318(6) Uani 1.000 -16
C C3 0.8093(3) 0.7998(2) 0.30725(10) 0.0318(6) Uani 1.000 -16
C C4 0.7527(3) 0.6968(2) 0.24926(10) 0.0318(6) Uani 1.000 -16
C C5 0.7316(3) 0.7497(3) 0.17540(11) 0.0396(7) Uani 1.000 -16
C C6 0.6781(3) 0.6499(3) 0.12229(11) 0.0458(8) Uani 1.000 -16
C C7 0.6430(3) 0.4970(3) 0.14134(12) 0.0462(8) Uani 1.000 -16
C C8 0.6621(3) 0.4403(3) 0.21428(11) 0.0407(7) Uani 1.000 -16
C C9 0.7164(3) 0.5410(2) 0.26757(10) 0.0328(6) Uani 1.000 -16
C C10 1.09513(6) 0.50694(9) 0.39024(3) 0.0442(7) Uani 1.000 -16
S S2 0.34876(5) 1.12692(4) 0.12496(2) 0.0377(2) Uani 1.000 -16
O O6 0.36746(6) 1.17536(7) 0.35142(3) 0.0544(6) Uani 1.000 -16
O O7 0.37431(6) 0.91858(7) 0.37872(3) 0.0550(6) Uani 1.000 -16
O O8 0.31763(5) 0.73224(5) 0.27403(4) 0.0476(5) Uani 1.000 -16
O O9 0.54647(5) 1.10602(4) 0.13153(2) 0.0479(5) Uani 1.000 -16
O O10 0.27227(5) 1.25250(4) 0.07867(2) 0.0530(6) Uani 1.000 -16
N N2 0.26231(5) 1.14344(4) 0.20849(2) 0.0361(5) Uani 1.000 -16
C C11 0.35007(5) 1.03047(5) 0.33412(3) 0.0412(7) Uani 1.000 -16
C C12 0.29810(5) 1.00779(4) 0.25703(2) 0.0352(6) Uani 1.000 -16
C C13 0.28734(5) 0.86196(5) 0.23138(3) 0.0352(6) Uani 1.000 -16
C C14 0.24568(5) 0.83233(5) 0.15354(3) 0.0363(6) Uani 1.000 -16
C C15 0.19471(5) 0.68585(5) 0.13242(4) 0.0488(8) Uani 1.000 -16
C C16 0.1577(3) 0.6612(3) 0.05880(15) 0.0585(9) Uani 1.000 -16
C C17 0.1707(3) 0.7789(3) 0.00546(14) 0.0598(9) Uani 1.000 -16
C C18 0.2239(3) 0.9247(3) 0.02421(12) 0.0511(8) Uani 1.000 -16
C C19 0.2620(3) 0.9500(2) 0.09812(11) 0.0372(6) Uani 1.000 -16
C C20 0.0766(3) 1.2219(3) 0.21567(13) 0.0530(8) Uani 1.000 -16
O O11 0.4465(3) 0.2097(2) 0.48986(9) 0.0635(7) Uani 1.000 -16
H H1 1.038(3) 0.854(3) 0.5179(13) 0.0552 Uiso 1.000 -16
H H3 0.816(3) 1.001(3) 0.3286(13) 0.0514 Uiso 1.000 -16
H H5 0.75359 0.85293 0.16185 0.0475 Uiso 1.000 -16
H H6 0.66556 0.68614 0.07302 0.0549 Uiso 1.000 -16
H H7 0.60624 0.43125 0.10490 0.0554 Uiso 1.000 -16
H H8 0.63897 0.33706 0.22725 0.0488 Uiso 1.000 -16
H H10A 1.14009 0.50333 0.33994 0.0663 Uiso 1.000 -16
H H10B 1.09340 0.40282 0.41180 0.0663 Uiso 1.000 -16
H H10C 1.17576 0.56731 0.41874 0.0663 Uiso 1.000 -16
H H6A 0.39669 1.17567 0.39964 0.0652 Uiso 1.000 -16
H H8A 0.33841 0.76910 0.31793 0.0571 Uiso 1.000 -16
H H15 0.18570 0.60481 0.16802 0.0585 Uiso 1.000 -16
H H16 0.12344 0.56331 0.04515 0.0702 Uiso 1.000 -16
H H17 0.14353 0.76055 -0.04383 0.0717 Uiso 1.000 -16
H H18 0.23387 1.00439 -0.01205 0.0613 Uiso 1.000 -16
H H20A 0.05271 1.24259 0.26698 0.0795 Uiso 1.000 -16
H H20B -0.01620 1.15579 0.19802 0.0795 Uiso 1.000 -16
H H20C 0.07219 1.31847 0.18667 0.0795 Uiso 1.000 -16
H H11A 0.453(4) 0.294(4) 0.5075(17) 0.0762 Uiso 1.000 -16
H H11B 0.507(4) 0.152(3) 0.5209(16) 0.0762 Uiso 1.000 -16

loop_
_atom_type_symbol
_atom_type_description
_atom_type_scat_dispersion_real
_atom_type_scat_dispersion_imag
_atom_type_scat_source
C C 0.0033 0.0016 'International Tables Vol C Tables 4.2.6.8 and 6.1.1.4'
H H 0.0000 0.0000 'International Tables Vol C Tables 4.2.6.8 and 6.1.1.4'
N N 0.0061 0.0033 'International Tables Vol C Tables 4.2.6.8 and 6.1.1.4'
O O 0.0106 0.0060 'International Tables Vol C Tables 4.2.6.8 and 6.1.1.4'
S S 0.1246 0.1234 'International Tables Vol C Tables 4.2.6.8 and 6.1.1.4'

loop_
_geom_angle_atom_site_label_1
_geom_angle_atom_site_label_2
_geom_angle_atom_site_label_3
_geom_angle
_geom_angle_publ_flag
O4 S1 O5 119.32(9) no
O4 S1 N1 107.88(8) no
O4 S1 C9 108.12(9) no
O5 S1 N1 108.56(8) no
O5 S1 C9 109.51(9) no
N1 S1 C9 102.07(9) no
O9 S2 O10 119.03(3) no
O9 S2 N2 107.87(3) no
O9 S2 C19 108.08(7) no
O10 S2 N2 108.36(3) no
O10 S2 C19 109.87(7) no
N2 S2 C19 102.34(7) no
C1 O1 H1 109.6(17) no
C3 O3 H3 105.2(16) no
C11 O6 H6A 108.00 no
C13 O8 H8A 103.00 no
H11A O11 H11B 102(3) no
S1 N1 C2 114.15(12) no
S1 N1 C10 118.74(10) no
C2 N1 C10 117.70(13) no
S2 N2 C20 117.81(9) no
S2 N2 C12 113.99(3) no
C12 N2 C20 115.64(10) no
O1 C1 O2 123.45(18) no
O1 C1 C2 115.62(15) no
O2 C1 C2 120.91(18) no
N1 C2 C1 118.39(16) no
C1 C2 C3 120.37(16) no
N1 C2 C3 121.22(16) no
O3 C3 C4 113.89(16) no
O3 C3 C2 123.67(16) no
C2 C3 C4 122.44(16) no
C3 C4 C5 121.78(17) no
C5 C4 C9 118.12(18) no
C3 C4 C9 120.10(16) no
C4 C5 C6 120.3(2) no
C5 C6 C7 120.8(2) no
C6 C7 C8 120.6(2) no
C7 C8 C9 118.5(2) no
C4 C9 C8 121.72(18) no
S1 C9 C4 117.15(14) no
S1 C9 C8 121.07(15) no
C6 C5 H5 120.00 no
C4 C5 H5 120.00 no
C5 C6 H6 120.00 no
C7 C6 H6 120.00 no
C6 C7 H7 120.00 no
C8 C7 H7 120.00 no
C9 C8 H8 121.00 no
C7 C8 H8 121.00 no
N1 C10 H10B 109.00 no
N1 C10 H10C 109.00 no
N1 C10 H10A 109.00 no
H10A C10 H10B 109.00 no
H10B C10 H10C 109.00 no
H10A C10 H10C 109.00 no
O6 C11 O7 123.53(5) no
O6 C11 C12 115.45(4) no
O7 C11 C12 121.03(4) no
N2 C12 C11 118.50(3) no
N2 C12 C13 120.77(4) no
C11 C12 C13 120.72(4) no
C12 C13 C14 123.01(4) no
O8 C13 C12 123.29(5) no
O8 C13 C14 113.69(4) no
C13 C14 C15 121.33(5) no
C13 C14 C19 120.41(8) no
C15 C14 C19 118.23(9) no
C14 C15 C16 120.03(12) no
C15 C16 C17 120.9(2) no
C16 C17 C18 120.6(2) no
C17 C18 C19 118.7(2) no
S2 C19 C14 117.15(13) no
S2 C19 C18 121.23(16) no
C14 C19 C18 121.47(17) no
C16 C15 H15 120.00 no
C14 C15 H15 120.00 no
C15 C16 H16 120.00 no
C17 C16 H16 120.00 no
C18 C17 H17 120.00 no
C16 C17 H17 120.00 no
C17 C18 H18 121.00 no
C19 C18 H18 121.00 no
N2 C20 H20B 109.00 no
N2 C20 H20C 109.00 no
N2 C20 H20A 109.00 no
H20A C20 H20C 109.00 no
H20B C20 H20C 109.00 no
H20A C20 H20B 109.00 no

loop_
_geom_bond_atom_site_label_1
_geom_bond_atom_site_label_2
_geom_bond_distance
_geom_bond_publ_flag
S1 O4 1.4302(15) no
S1 O5 1.4257(14) no
S1 N1 1.6339(15) no
S1 C9 1.7590(19) no
S2 N2 1.6314(5) no
S2 O9 1.4276(5) no
S2 O10 1.4241(5) no
S2 C19 1.7566(18) no
O1 C1 1.302(2) no
O2 C1 1.241(2) no
O3 C3 1.341(2) no
O1 H1 0.83(2) no
O3 H3 0.88(2) no
O6 C11 1.3067(7) no
O7 C11 1.2315(7) no
O8 C13 1.3349(7) no
O6 H6A 0.8900 no
O8 H8A 0.8800 no
O11 H11B 0.84(3) no
O11 H11A 0.81(3) no
N1 C10 1.4774(15) no
N1 C2 1.431(2) no
N2 C12 1.4394(5) no
N2 C20 1.472(2) no
C1 C2 1.453(3) no
C2 C3 1.363(3) no
C3 C4 1.467(3) no
C4 C5 1.392(3) no
C4 C9 1.401(2) no
C5 C6 1.378(3) no
C6 C7 1.378(4) no
C7 C8 1.385(3) no
C8 C9 1.387(3) no
C5 H5 0.9300 no
C6 H6 0.9300 no
C7 H7 0.9300 no
C8 H8 0.9300 no
C10 H10C 0.9600 no
C10 H10A 0.9600 no
C10 H10B 0.9600 no
C11 C12 1.4607(6) no
C12 C13 1.3580(6) no
C13 C14 1.4679(7) no
C14 C19 1.3977(19) no
C14 C15 1.3951(6) no
C15 C16 1.379(3) no
C16 C17 1.370(4) no
C17 C18 1.382(4) no
C18 C19 1.386(3) no
C15 H15 0.9300 no
C16 H16 0.9300 no
C17 H17 0.9300 no
C18 H18 0.9300 no
C20 H20C 0.9600 no
C20 H20A 0.9600 no
C20 H20B 0.9600 no

loop_
_geom_hbond_atom_site_label_D
_geom_hbond_atom_site_label_H
_geom_hbond_atom_site_label_A
_geom_hbond_site_symmetry_A
_geom_hbond_distance_DH
_geom_hbond_distance_HA
_geom_hbond_distance_DA
_geom_hbond_angle_DHA
_geom_hbond_publ_flag
O1 H1 O2 2_776 0.83(2) 1.82(2) 2.647(2) 177(2) yes
O3 H3 O2 . 0.88(2) 1.76(2) 2.558(2) 150(2) yes
O6 H6A O11 1_565 0.89 1.70 2.5881(17) 170 yes
O8 H8A O7 . 0.88 1.75 2.5675(8) 154 yes
O11 H11A O4 2_666 0.81(3) 2.28(3) 3.029(2) 155(3) yes
O11 H11B O7 2_666 0.84(3) 2.06(3) 2.8508(18) 158(3) yes
C10 H10B O1 2_766 0.96 2.50 3.3679(16) 151 yes

loop_
_geom_torsion_atom_site_label_1
_geom_torsion_atom_site_label_2
_geom_torsion_atom_site_label_3
_geom_torsion_atom_site_label_4
_geom_torsion
_geom_torsion_publ_flag
O4 S1 N1 C2 -61.72(14) no
O4 S1 N1 C10 152.50(10) no
O5 S1 N1 C2 167.65(13) no
O5 S1 N1 C10 21.87(13) no
C9 S1 N1 C2 52.05(14) no
C9 S1 N1 C10 -93.72(12) no
O4 S1 C9 C4 78.31(18) no
O4 S1 C9 C8 -99.01(19) no
O5 S1 C9 C4 -150.19(16) no
O5 S1 C9 C8 32.5(2) no
N1 S1 C9 C4 -35.29(18) no
N1 S1 C9 C8 147.39(18) no
C19 S2 N2 C12 52.04(8) no
C19 S2 N2 C20 -88.35(13) no
O9 S2 C19 C14 78.38(14) no
O9 S2 C19 C18 -97.21(18) no
O10 S2 C19 C14 -150.27(11) no
O10 S2 C19 C18 34.1(2) no
N2 S2 C19 C14 -35.32(15) no
N2 S2 C19 C18 149.09(17) no
O10 S2 N2 C20 27.70(12) no
O9 S2 N2 C12 -61.81(4) no
O9 S2 N2 C20 157.80(11) no
O10 S2 N2 C12 168.08(3) no
S1 N1 C2 C1 140.26(16) no
S1 N1 C2 C3 -38.4(2) no
C10 N1 C2 C1 -73.6(2) no
C10 N1 C2 C3 107.7(2) no
S2 N2 C12 C11 138.41(3) no
C20 N2 C12 C11 -80.31(11) no
C20 N2 C12 C13 100.95(11) no
S2 N2 C12 C13 -40.33(5) no
O1 C1 C2 N1 3.0(3) no
O1 C1 C2 C3 -178.26(19) no
O2 C1 C2 N1 -178.13(18) no
O2 C1 C2 C3 0.6(3) no
N1 C2 C3 O3 177.46(18) no
N1 C2 C3 C4 -2.0(3) no
C1 C2 C3 O3 -1.2(3) no
C1 C2 C3 C4 179.38(19) no
O3 C3 C4 C9 -158.93(19) no
C2 C3 C4 C5 -160.1(2) no
C2 C3 C4 C9 20.5(3) no
O3 C3 C4 C5 20.4(3) no
C3 C4 C5 C6 -179.9(2) no
C3 C4 C9 S1 2.5(3) no
C3 C4 C9 C8 179.8(2) no
C9 C4 C5 C6 -0.6(3) no
C5 C4 C9 C8 0.4(3) no
C5 C4 C9 S1 -176.86(16) no
C4 C5 C6 C7 0.6(3) no
C5 C6 C7 C8 -0.5(3) no
C6 C7 C8 C9 0.3(3) no
C7 C8 C9 S1 176.90(17) no
C7 C8 C9 C4 -0.3(3) no
O6 C11 C12 N2 -2.89(5) no
O6 C11 C12 C13 175.85(4) no
O7 C11 C12 N2 176.85(4) no
O7 C11 C12 C13 -4.41(6) no
N2 C12 C13 O8 -179.45(4) no
N2 C12 C13 C14 2.10(6) no
C11 C12 C13 O8 1.84(6) no
C11 C12 C13 C14 -176.62(3) no
O8 C13 C14 C15 15.95(5) no
O8 C13 C14 C19 -162.03(11) no
C12 C13 C14 C15 -165.46(4) no
C12 C13 C14 C19 16.56(11) no
C13 C14 C15 C16 -179.53(11) no
C19 C14 C15 C16 -1.51(15) no
C13 C14 C19 S2 4.25(18) no
C13 C14 C19 C18 179.83(15) no
C15 C14 C19 S2 -173.79(8) no
C15 C14 C19 C18 1.8(2) no
C14 C15 C16 C17 0.2(2) no
C15 C16 C17 C18 0.9(3) no
C16 C17 C18 C19 -0.7(3) no
C17 C18 C19 S2 174.68(17) no
C17 C18 C19 C14 -0.7(3) no

loop_
_cod_related_entry_id
_cod_related_entry_database
_cod_related_entry_code
1 ChemSpider 30657499
